data_8104721
loop_
_publ_author_name
'Fang, Shu-Fen'
'Peng, Wen-Wen'
'Xiong, Yuan-Zhen'
'Nie, Xu-Liang'
'Huang, Jian-Ping'

_publ_section_title
;
 Crystal structure of
 3-(2-chloro-benzyl)-7-[4-(2-chloro-benzyl)-piperazin-1-yl]-5,6,8-trifluoro-3H-quinazolin-4-one,
 C 26 H 21 Cl 2 F 3 N 4 O
;
_journal_issue 4
_journal_name_full 'Zeitschrift f\"ur Kristallographie - New Crystal Structures'
_journal_page_first 815
_journal_page_last 817
_journal_paper_doi 10.1515/ncrs-2021-0085
_journal_volume 236
_journal_year 2021
_chemical_formula_moiety 'C26 H21 Cl2 F3 N4 O'
_chemical_formula_sum 'C26 H21 Cl2 F3 N4 O'
_chemical_formula_weight 533.37
_space_group_crystal_system monoclinic
_space_group_IT_number 7
_space_group_name_Hall 'P -2yc'
_space_group_name_H-M_alt 'P 1 c 1'
_atom_sites_solution_hydrogens geom
_cell_angle_alpha 90
_cell_angle_beta 99.295(3)
_cell_angle_gamma 90
_cell_formula_units_Z 2
_cell_length_a 21.218(6)
_cell_length_b 5.9599(16)
_cell_length_c 9.439(3)
_cell_measurement_reflns_used 6804
_cell_measurement_temperature 296(2)
_cell_measurement_theta_max 27.47
_cell_measurement_theta_min 2.53
_cell_volume 1178.0(6)
_computing_cell_refinement 'APEX2, SAINT and SADABS [1]'
_computing_data_collection 'APEX2, SAINT and SADABS [1]'
_computing_data_reduction 'APEX2, SAINT and SADABS [1]'
_computing_molecular_graphics 'Diamond 4.0 [4]'
_computing_publication_material 'SHELXL-2014/7 (Sheldrick, 2014) [2,3]'
_computing_structure_refinement 'SHELXL-2014/7 (Sheldrick, 2014) [2,3]'
_computing_structure_solution 'SHELXL-2014/7 (Sheldrick, 2014) [2,3]'
_diffrn_ambient_temperature 296.15
_diffrn_measured_fraction_theta_full 0.991
_diffrn_measured_fraction_theta_max 0.991
_diffrn_measurement_device_type 'Bruker APEX-II CCD'
_diffrn_measurement_method '\f and \w scans'
_diffrn_radiation_monochromator graphite
_diffrn_radiation_type MoK\a
_diffrn_radiation_wavelength 0.71073
_diffrn_reflns_av_unetI/netI 0.0386
_diffrn_reflns_Laue_measured_fraction_full 0.991
_diffrn_reflns_Laue_measured_fraction_max 0.991
_diffrn_reflns_limit_h_max 25
_diffrn_reflns_limit_h_min -25
_diffrn_reflns_limit_k_max 7
_diffrn_reflns_limit_k_min -7
_diffrn_reflns_limit_l_max 11
_diffrn_reflns_limit_l_min -11
_diffrn_reflns_number 4178
_diffrn_reflns_point_group_measured_fraction_full 0.951
_diffrn_reflns_point_group_measured_fraction_max 0.951
_diffrn_reflns_theta_full 25.242
_diffrn_reflns_theta_max 25.545
_diffrn_reflns_theta_min 2.918
_diffrn_standards_number 0
_exptl_absorpt_coefficient_mu 0.328
_exptl_absorpt_correction_type none
_exptl_crystal_colour colourless
_exptl_crystal_colour_primary colourless
_exptl_crystal_density_diffrn 1.504
_exptl_crystal_density_meas .
_exptl_crystal_description plate
_exptl_crystal_F_000 548
_exptl_crystal_size_max 0.22
_exptl_crystal_size_mid 0.18
_exptl_crystal_size_min 0.15
_refine_diff_density_max 0.282
_refine_diff_density_min -0.275
_refine_diff_density_rms 0.067
_refine_ls_abs_structure_details
;
 Flack x determined using 1771 quotients [(I+)-(I-)]/[(I+)+(I-)]
 (Parsons, Flack and Wagner, Acta Cryst. B69 (2013) 249-259).
;
_refine_ls_abs_structure_Flack 0.08(3)
_refine_ls_extinction_coef .
_refine_ls_extinction_method none
_refine_ls_goodness_of_fit_ref 1.031
_refine_ls_hydrogen_treatment constr
_refine_ls_matrix_type full
_refine_ls_number_parameters 326
_refine_ls_number_reflns 4178
_refine_ls_number_restraints 2
_refine_ls_restrained_S_all 1.031
_refine_ls_R_factor_all 0.0492
_refine_ls_R_factor_gt 0.0471
_refine_ls_shift/su_max 0.000
_refine_ls_shift/su_mean 0.000
_refine_ls_structure_factor_coef Fsqd
_refine_ls_weighting_details 'w=1/[\s^2^(Fo^2^)+(0.0527P)^2^+1.3086P] where P=(Fo^2^+2Fc^2^)/3'
_refine_ls_weighting_scheme calc
_refine_ls_wR_factor_gt 0.1271
_refine_ls_wR_factor_ref 0.1282
_reflns_Friedel_coverage 0.915
_reflns_Friedel_fraction_full 0.910
_reflns_Friedel_fraction_max 0.910
_reflns_number_gt 3955
_reflns_number_total 4178
_reflns_threshold_expression 'I > 2\s(I)'
_cod_data_source_file suppl_j_ncrs-2021-0085_suppl.cif
_cod_data_source_block 1_tw
_cod_original_cell_volume 1177.9(5)
_cod_database_code 8104721
_shelx_space_group_comment
;
The symmetry employed for this shelxl refinement is uniquely defined
by the following loop, which should always be used as a source of
symmetry information in preference to the above space-group names.
They are only intended as comments.
;
_shelx_estimated_absorpt_t_max 0.952
_shelx_estimated_absorpt_t_min 0.931
_olex2_refinement_description
;
1. Twinned data refinement
 Scales: 0.862(4)
 0.138(4)
2. Fixed Uiso
 At 1.2 times of:
  All C(H) groups, All C(H,H) groups
3.a Secondary CH2 refined with riding coordinates:
 C9(H9A,H9B), C16(H16A,H16B), C17(H17A,H17B), C18(H18A,H18B), C19(H19A,H19B),
 C20(H20A,H20B)
3.b Aromatic/amide H refined with riding coordinates:
 C8(H8), C11(H11), C12(H12), C13(H13), C14(H14), C22(H22), C23(H23), C24(H24),
 C25(H25)
;

loop_
_space_group_symop_operation_xyz
'x, y, z'
'x, -y, z+1/2'

loop_
_atom_site_label
_atom_site_type_symbol
_atom_site_fract_x
_atom_site_fract_y
_atom_site_fract_z
_atom_site_U_iso_or_equiv
_atom_site_adp_type
_atom_site_occupancy
_atom_site_site_symmetry_order
_atom_site_calc_flag
_atom_site_refinement_flags_posn
_atom_site_refinement_flags_adp
_atom_site_refinement_flags_occupancy
_atom_site_disorder_assembly
_atom_site_disorder_group
C1 C 0.8915(2) 0.6189(9) 0.8761(6) 0.0331(12) Uani 1 1 d . . . . .
C2 C 0.8280(3) 0.6519(9) 0.8191(6) 0.0331(11) Uani 1 1 d . . . . .
C3 C 0.7920(2) 0.8327(9) 0.8544(6) 0.0331(12) Uani 1 1 d . . . . .
C4 C 0.8257(3) 0.9890(9) 0.9485(7) 0.0365(13) Uani 1 1 d . . . . .
C5 C 0.8876(3) 0.9633(9) 1.0078(6) 0.0366(12) Uani 1 1 d . . . . .
C6 C 0.9234(2) 0.7797(10) 0.9737(6) 0.0326(11) Uani 1 1 d . . . . .
C7 C 0.9902(3) 0.7459(10) 1.0329(6) 0.0378(13) Uani 1 1 d . . . . .
C8 C 0.9818(3) 0.4122(10) 0.8826(7) 0.0429(14) Uani 1 1 d . . . . .
H8 H 1.003084 0.288697 0.853046 0.051 Uiso 1 1 calc R . . . .
C9 C 1.0849(3) 0.5096(11) 1.0308(7) 0.0469(16) Uani 1 1 d . . . . .
H9A H 1.094702 0.359616 1.000863 0.056 Uiso 1 1 calc R . . . .
H9B H 1.092800 0.513333 1.134853 0.056 Uiso 1 1 calc R . . . .
C10 C 1.1286(3) 0.6738(10) 0.9749(6) 0.0372(12) Uani 1 1 d . . . . .
C11 C 1.1092(3) 0.8280(12) 0.8659(7) 0.0461(15) Uani 1 1 d . . . . .
H11 H 1.066613 0.829537 0.822217 0.055 Uiso 1 1 calc R . . . .
C12 C 1.1510(3) 0.9779(13) 0.8211(8) 0.0535(17) Uani 1 1 d . . . . .
H12 H 1.136445 1.080749 0.749089 0.064 Uiso 1 1 calc R . . . .
C13 C 1.2146(3) 0.9760(13) 0.8827(8) 0.0555(18) Uani 1 1 d . . . . .
H13 H 1.243109 1.077368 0.853046 0.067 Uiso 1 1 calc R . . . .
C14 C 1.2351(3) 0.8227(13) 0.9883(8) 0.0519(17) Uani 1 1 d . . . . .
H14 H 1.277901 0.819757 1.029972 0.062 Uiso 1 1 calc R . . . .
C15 C 1.1936(3) 0.6746(11) 1.0328(7) 0.0426(14) Uani 1 1 d . . . . .
C16 C 0.7070(3) 1.0529(9) 0.7135(7) 0.0399(13) Uani 1 1 d . . . . .
H16A H 0.710846 1.011698 0.615798 0.048 Uiso 1 1 calc R . . . .
H16B H 0.734426 1.181159 0.740717 0.048 Uiso 1 1 calc R . . . .
C17 C 0.6388(3) 1.1135(9) 0.7215(7) 0.0407(13) Uani 1 1 d . . . . .
H17A H 0.635655 1.162891 0.817990 0.049 Uiso 1 1 calc R . . . .
H17B H 0.625498 1.236448 0.656166 0.049 Uiso 1 1 calc R . . . .
C18 C 0.6175(3) 0.7401(10) 0.7851(7) 0.0403(13) Uani 1 1 d . . . . .
H18A H 0.589203 0.612427 0.763563 0.048 Uiso 1 1 calc R . . . .
H18B H 0.615031 0.789565 0.881969 0.048 Uiso 1 1 calc R . . . .
C19 C 0.6854(3) 0.6704(9) 0.7757(8) 0.0454(15) Uani 1 1 d . . . . .
H19A H 0.698565 0.549429 0.842749 0.054 Uiso 1 1 calc R . . . .
H19B H 0.688028 0.617717 0.679637 0.054 Uiso 1 1 calc R . . . .
C20 C 0.5302(3) 0.9790(10) 0.6826(7) 0.0414(14) Uani 1 1 d . . . . .
H20A H 0.522113 1.126403 0.639999 0.050 Uiso 1 1 calc R . . . .
H20B H 0.522287 0.987493 0.780903 0.050 Uiso 1 1 calc R . . . .
C21 C 0.4841(2) 0.8151(10) 0.6017(6) 0.0343(12) Uani 1 1 d . . . . .
C22 C 0.5035(3) 0.6552(11) 0.5107(7) 0.0418(13) Uani 1 1 d . . . . .
H22 H 0.546306 0.648783 0.500248 0.050 Uiso 1 1 calc R . . . .
C23 C 0.4610(4) 0.5058(12) 0.4354(8) 0.0569(18) Uani 1 1 d . . . . .
H23 H 0.475146 0.400080 0.375199 0.068 Uiso 1 1 calc R . . . .
C24 C 0.3971(4) 0.5145(13) 0.4503(8) 0.0569(19) Uani 1 1 d . . . . .
H24 H 0.368228 0.413652 0.400428 0.068 Uiso 1 1 calc R . . . .
C25 C 0.3765(3) 0.6708(12) 0.5380(8) 0.0504(16) Uani 1 1 d . . . . .
H25 H 0.333590 0.676770 0.547929 0.061 Uiso 1 1 calc R . . . .
C26 C 0.4193(3) 0.8193(10) 0.6117(6) 0.0390(13) Uani 1 1 d . . . . .
N1 N 0.9225(2) 0.4344(8) 0.8302(6) 0.0385(11) Uani 1 1 d . . . . .
N2 N 1.0166(2) 0.5573(8) 0.9795(6) 0.0399(11) Uani 1 1 d . . . . .
N3 N 0.7270(2) 0.8641(8) 0.8104(6) 0.0401(12) Uani 1 1 d . . . . .
N4 N 0.5969(2) 0.9218(8) 0.6840(5) 0.0360(10) Uani 1 1 d . . . . .
O1 O 1.0225(2) 0.8669(9) 1.1194(5) 0.0544(12) Uani 1 1 d . . . . .
Cl1 Cl 1.22141(8) 0.4830(4) 1.16859(19) 0.0615(5) Uani 1 1 d . . . . .
Cl2 Cl 0.39223(8) 1.0155(3) 0.72358(19) 0.0603(5) Uani 1 1 d . . . . .
F1 F 0.91514(17) 1.1193(7) 1.0997(4) 0.0510(10) Uani 1 1 d . . . . .
F2 F 0.79463(16) 1.1701(6) 0.9887(4) 0.0493(9) Uani 1 1 d . . . . .
F3 F 0.79970(16) 0.5028(6) 0.7220(4) 0.0437(8) Uani 1 1 d . . . . .

loop_
_atom_site_aniso_label
_atom_site_aniso_U_11
_atom_site_aniso_U_22
_atom_site_aniso_U_33
_atom_site_aniso_U_23
_atom_site_aniso_U_13
_atom_site_aniso_U_12
C1 0.031(3) 0.028(3) 0.039(3) 0.002(2) 0.006(2) 0.000(2)
C2 0.033(3) 0.029(3) 0.039(3) -0.006(2) 0.009(2) -0.009(2)
C3 0.028(3) 0.031(3) 0.039(3) 0.003(2) 0.003(2) -0.002(2)
C4 0.033(3) 0.032(3) 0.047(3) -0.010(2) 0.017(2) -0.007(2)
C5 0.039(3) 0.036(3) 0.034(3) -0.005(2) 0.003(2) -0.004(2)
C6 0.026(2) 0.046(3) 0.026(3) -0.005(2) 0.0072(19) -0.007(2)
C7 0.029(3) 0.045(3) 0.039(3) 0.002(3) 0.003(2) -0.004(2)
C8 0.040(3) 0.038(3) 0.049(4) -0.003(3) 0.003(3) 0.004(3)
C9 0.037(3) 0.056(4) 0.047(4) 0.012(3) 0.003(3) 0.008(3)
C10 0.029(3) 0.046(3) 0.035(3) -0.002(3) 0.003(2) 0.005(2)
C11 0.026(3) 0.061(4) 0.048(4) 0.003(3) -0.003(2) 0.004(3)
C12 0.049(4) 0.061(4) 0.051(4) 0.013(3) 0.008(3) 0.000(3)
C13 0.044(4) 0.067(5) 0.057(5) 0.000(4) 0.010(3) -0.016(3)
C14 0.026(3) 0.073(5) 0.055(4) -0.009(3) -0.001(3) -0.005(3)
C15 0.031(3) 0.053(4) 0.042(3) -0.004(3) 0.002(2) 0.007(3)
C16 0.034(3) 0.027(3) 0.057(4) 0.001(3) 0.003(3) -0.004(2)
C17 0.042(3) 0.026(3) 0.052(4) 0.001(3) 0.001(3) -0.003(2)
C18 0.029(3) 0.034(3) 0.055(4) 0.005(3) -0.002(2) -0.005(2)
C19 0.028(3) 0.028(3) 0.078(5) 0.006(3) 0.003(3) -0.004(2)
C20 0.034(3) 0.038(3) 0.050(4) -0.005(3) 0.000(3) 0.000(2)
C21 0.026(2) 0.041(3) 0.034(3) 0.006(2) -0.001(2) -0.001(2)
C22 0.032(3) 0.053(3) 0.041(3) -0.006(3) 0.009(2) -0.005(2)
C23 0.056(4) 0.060(4) 0.054(4) -0.020(3) 0.007(3) -0.001(3)
C24 0.053(4) 0.063(4) 0.051(4) -0.010(3) -0.002(3) -0.019(3)
C25 0.024(3) 0.068(4) 0.057(4) 0.010(3) 0.000(3) -0.012(3)
C26 0.029(3) 0.049(3) 0.038(3) 0.009(3) 0.003(2) 0.003(2)
N1 0.033(2) 0.036(2) 0.046(3) -0.005(2) 0.005(2) 0.0010(19)
N2 0.027(2) 0.043(3) 0.049(3) 0.004(2) 0.003(2) -0.001(2)
N3 0.024(2) 0.030(2) 0.063(3) 0.001(2) 0.001(2) -0.0067(18)
N4 0.028(2) 0.028(2) 0.049(3) -0.002(2) 0.0000(19) 0.0011(18)
O1 0.033(2) 0.071(3) 0.056(3) -0.018(2) 0.000(2) -0.007(2)
Cl1 0.0375(8) 0.0865(14) 0.0576(10) 0.0166(9) -0.0010(7) 0.0173(8)
Cl2 0.0390(8) 0.0745(12) 0.0671(12) -0.0086(9) 0.0079(7) 0.0174(8)
F1 0.043(2) 0.058(2) 0.051(2) -0.0269(19) 0.0045(16) -0.0091(17)
F2 0.0397(18) 0.0424(19) 0.067(2) -0.0193(18) 0.0107(17) -0.0015(15)
F3 0.0384(17) 0.0354(17) 0.054(2) -0.0113(16) -0.0028(15) -0.0018(13)

loop_
_atom_type_symbol
_atom_type_description
_atom_type_scat_dispersion_real
_atom_type_scat_dispersion_imag
_atom_type_scat_source
C C 0.0033 0.0016 'International Tables Vol C Tables 4.2.6.8 and 6.1.1.4'
H H 0.0000 0.0000 'International Tables Vol C Tables 4.2.6.8 and 6.1.1.4'
N N 0.0061 0.0033 'International Tables Vol C Tables 4.2.6.8 and 6.1.1.4'
O O 0.0106 0.0060 'International Tables Vol C Tables 4.2.6.8 and 6.1.1.4'
F F 0.0171 0.0103 'International Tables Vol C Tables 4.2.6.8 and 6.1.1.4'
Cl Cl 0.1484 0.1585 'International Tables Vol C Tables 4.2.6.8 and 6.1.1.4'

loop_
_geom_angle_atom_site_label_1
_geom_angle_atom_site_label_2
_geom_angle_atom_site_label_3
_geom_angle
_geom_angle_site_symmetry_1
_geom_angle_site_symmetry_3
C2 C1 C6 119.2(5) . .
C2 C1 N1 118.2(5) . .
N1 C1 C6 122.5(5) . .
C1 C2 C3 123.7(5) . .
F3 C2 C1 118.1(5) . .
F3 C2 C3 118.3(5) . .
C2 C3 C4 115.1(5) . .
N3 C3 C2 126.1(5) . .
N3 C3 C4 118.7(5) . .
C5 C4 C3 123.3(5) . .
F2 C4 C3 119.2(5) . .
F2 C4 C5 117.4(5) . .
C4 C5 C6 121.4(5) . .
F1 C5 C4 118.8(5) . .
F1 C5 C6 119.8(5) . .
C1 C6 C7 119.2(5) . .
C5 C6 C1 117.2(5) . .
C5 C6 C7 123.5(5) . .
N2 C7 C6 113.5(5) . .
O1 C7 C6 125.9(6) . .
O1 C7 N2 120.6(5) . .
N1 C8 N2 125.2(6) . .
N2 C9 C10 112.8(5) . .
C11 C10 C9 124.3(5) . .
C11 C10 C15 116.3(6) . .
C15 C10 C9 119.4(5) . .
C12 C11 C10 121.9(6) . .
C11 C12 C13 120.0(7) . .
C14 C13 C12 119.1(7) . .
C15 C14 C13 120.8(6) . .
C10 C15 Cl1 118.7(5) . .
C14 C15 C10 121.9(6) . .
C14 C15 Cl1 119.4(5) . .
N3 C16 C17 109.6(5) . .
N4 C17 C16 110.8(5) . .
N4 C18 C19 110.6(5) . .
N3 C19 C18 108.5(5) . .
N4 C20 C21 113.9(5) . .
C22 C21 C20 121.8(5) . .
C22 C21 C26 116.7(5) . .
C26 C21 C20 121.5(5) . .
C23 C22 C21 121.8(6) . .
C22 C23 C24 119.5(7) . .
C25 C24 C23 120.1(6) . .
C24 C25 C26 119.8(6) . .
C21 C26 Cl2 118.7(5) . .
C25 C26 C21 122.2(6) . .
C25 C26 Cl2 119.1(5) . .
C8 N1 C1 116.5(5) . .
C7 N2 C9 117.9(5) . .
C8 N2 C7 123.0(5) . .
C8 N2 C9 119.1(5) . .
C3 N3 C16 117.5(4) . .
C3 N3 C19 119.8(5) . .
C19 N3 C16 111.3(5) . .
C17 N4 C18 108.4(4) . .
C20 N4 C17 112.0(4) . .
C20 N4 C18 111.5(5) . .

loop_
_geom_bond_atom_site_label_1
_geom_bond_atom_site_label_2
_geom_bond_distance
_geom_bond_site_symmetry_2
C1 C2 1.383(7) .
C1 C6 1.423(7) .
C1 N1 1.386(7) .
C2 C3 1.391(7) .
C2 F3 1.345(6) .
C3 C4 1.401(8) .
C3 N3 1.388(6) .
C4 C5 1.351(8) .
C4 F2 1.351(6) .
C5 C6 1.398(8) .
C5 F1 1.339(6) .
C6 C7 1.452(7) .
C7 N2 1.386(8) .
C7 O1 1.215(7) .
C8 N1 1.282(8) .
C8 N2 1.382(8) .
C9 C10 1.501(9) .
C9 N2 1.481(7) .
C10 C11 1.391(9) .
C10 C15 1.398(7) .
C11 C12 1.374(10) .
C12 C13 1.381(10) .
C13 C14 1.370(10) .
C14 C15 1.361(10) .
C15 Cl1 1.747(7) .
C16 C17 1.504(8) .
C16 N3 1.469(8) .
C17 N4 1.457(7) .
C18 C19 1.516(8) .
C18 N4 1.463(7) .
C19 N3 1.458(7) .
C20 C21 1.501(8) .
C20 N4 1.454(7) .
C21 C22 1.389(8) .
C21 C26 1.393(7) .
C22 C23 1.380(9) .
C23 C24 1.387(11) .
C24 C25 1.364(10) .
C25 C26 1.374(9) .
C26 Cl2 1.734(6) .

loop_
_twin_individual_id
_twin_individual_mass_fraction_refined
1 0.862(4)
2 0.138(4)
